data_4303018
loop_
_publ_author_name
'Carolyn E. Burrow'
'Tara J. Burchell'
'Po-Heng Lin'
'Fatemah Habib'
'Wolfgang Wernsdorfer'
'Rodolphe Cl\'erac'
'Muralee Murugesu'

_publ_section_title
;
Salen-Based [Zn2Ln3] Complexes with Fluorescence and Single-Molecule-Magnet
Properties
;
_journal_name_full 'Inorganic Chemistry'
_journal_page_first 8051
_journal_page_last 8053
_journal_paper_doi 10.1021/ic9007944
_journal_volume 48
_journal_year 2009
_chemical_formula_sum 'C54 H56 Eu3 N21 O14 Zn2'
_chemical_formula_weight 1809.82
_chemical_name_systematic
; 
 ? 
;
_space_group_IT_number 2
_symmetry_cell_setting triclinic
_symmetry_space_group_name_Hall '-P 1'
_symmetry_space_group_name_H-M 'P -1'
_atom_sites_solution_hydrogens geom
_atom_sites_solution_primary direct
_atom_sites_solution_secondary difmap
_audit_creation_method SHELXL-97
_cell_angle_alpha 82.668(2)
_cell_angle_beta 76.679(2)
_cell_angle_gamma 70.831(2)
_cell_formula_units_Z 2
_cell_length_a 12.2485(17)
_cell_length_b 16.002(2)
_cell_length_c 19.004(3)
_cell_measurement_reflns_used 5335
_cell_measurement_temperature 203(2)
_cell_measurement_theta_max 26.33
_cell_measurement_theta_min 2.29
_cell_volume 3418.1(8)
_computing_cell_refinement 'Bruker SMART'
_computing_data_collection 'Bruker SMART'
_computing_data_reduction 'Bruker SAINT'
_computing_molecular_graphics 'Bruker SHELXTL'
_computing_publication_material 'Bruker SHELXTL'
_computing_structure_refinement 'SHELXL-97 (Sheldrick, 1997)'
_computing_structure_solution 'SHELXS-97 (Sheldrick, 1990)'
_diffrn_ambient_temperature 203(2)
_diffrn_measured_fraction_theta_full 0.987
_diffrn_measured_fraction_theta_max 0.987
_diffrn_measurement_device_type 'CCD area detector'
_diffrn_measurement_method 'phi and omega scans'
_diffrn_radiation_monochromator graphite
_diffrn_radiation_source 'fine-focus sealed tube'
_diffrn_radiation_type MoK\a
_diffrn_radiation_wavelength 0.71073
_diffrn_reflns_av_R_equivalents 0.1261
_diffrn_reflns_av_sigmaI/netI 0.2266
_diffrn_reflns_limit_h_max 14
_diffrn_reflns_limit_h_min -14
_diffrn_reflns_limit_k_max 18
_diffrn_reflns_limit_k_min -18
_diffrn_reflns_limit_l_max 22
_diffrn_reflns_limit_l_min -22
_diffrn_reflns_number 26208
_diffrn_reflns_theta_full 24.71
_diffrn_reflns_theta_max 24.71
_diffrn_reflns_theta_min 2.21
_exptl_absorpt_coefficient_mu 3.478
_exptl_absorpt_correction_T_max 0.8453
_exptl_absorpt_correction_T_min 0.7224
_exptl_absorpt_correction_type multi-scan
_exptl_absorpt_process_details 'SADABS, Bruker (2000)'
_exptl_crystal_colour yellow
_exptl_crystal_density_diffrn 1.758
_exptl_crystal_density_meas ?
_exptl_crystal_density_method 'not measured'
_exptl_crystal_description plate
_exptl_crystal_F_000 1776
_exptl_crystal_size_max 0.10
_exptl_crystal_size_mid 0.08
_exptl_crystal_size_min 0.05
_refine_diff_density_max 2.928
_refine_diff_density_min -2.373
_refine_diff_density_rms 0.236
_refine_ls_extinction_method none
_refine_ls_goodness_of_fit_ref 0.979
_refine_ls_hydrogen_treatment constr
_refine_ls_matrix_type full
_refine_ls_number_parameters 901
_refine_ls_number_reflns 11517
_refine_ls_number_restraints 245
_refine_ls_restrained_S_all 0.979
_refine_ls_R_factor_all 0.1934
_refine_ls_R_factor_gt 0.0797
_refine_ls_shift/su_max 0.020
_refine_ls_shift/su_mean 0.000
_refine_ls_structure_factor_coef Fsqd
_refine_ls_weighting_details 'calc w=1/[\s^2^(Fo^2^)+(0.1146P)^2^+0.0000P] where P=(Fo^2^+2Fc^2^)/3'
_refine_ls_weighting_scheme calc
_refine_ls_wR_factor_gt 0.1919
_refine_ls_wR_factor_ref 0.2428
_reflns_number_gt 5333
_reflns_number_total 11517
_reflns_threshold_expression >2sigma(I)
_cod_data_source_file ic9007944_si_003.cif
_cod_data_source_block sad
_cod_depositor_comments
;
The following automatic conversions were performed:
'_symmetry_cell_setting' value 'Triclinic' changed to 'triclinic'
according to '/home/saulius/struct/CIF-dictionaries/cif_core.dic'
dictionary named 'cif_core.dic' version 2.4.1 from 2010-06-29.

Automatic conversion script
Id: cif_fix_enum 1527 2010-12-29 10:47:43Z saulius 

The following automatic conversions were performed:

'_exptl_crystal_density_meas' value 'n/a' was changed to '?' - the
value is perceived as not measured.

Automatic conversion script
Id: cif_fix_values 3008 2015-01-20 13:52:24Z robertas 
;
_cod_original_cell_volume 3418.2(8)
_cod_database_code 4303018

loop_
_symmetry_equiv_pos_as_xyz
'x, y, z'
'-x, -y, -z'

loop_
_atom_site_label
_atom_site_type_symbol
_atom_site_fract_x
_atom_site_fract_y
_atom_site_fract_z
_atom_site_U_iso_or_equiv
_atom_site_adp_type
_atom_site_occupancy
_atom_site_symmetry_multiplicity
_atom_site_calc_flag
_atom_site_refinement_flags
_atom_site_disorder_assembly
_atom_site_disorder_group
Eu1 Eu 0.70909(8) 0.68962(6) 0.16997(6) 0.0317(3) Uani 1 1 d . A .
Eu2 Eu 0.56020(9) 0.52543(6) 0.24550(6) 0.0367(3) Uani 1 1 d . . .
Eu3 Eu 0.42234(8) 0.74913(6) 0.30400(6) 0.0309(3) Uani 1 1 d . A .
Zn1 Zn 0.82549(19) 0.86814(14) 0.09167(14) 0.0415(6) Uani 1 1 d . . .
Zn2 Zn 0.3431(2) 0.96658(14) 0.36673(13) 0.0434(6) Uani 1 1 d D . .
N1 N 0.3073(15) 1.0766(10) 0.3024(10) 0.046(5) Uani 1 1 d . A .
N2 N 0.4760(15) 1.0146(10) 0.3725(9) 0.043(4) Uani 1 1 d . A .
N3 N 0.7342(15) 0.9756(11) 0.0353(10) 0.053(5) Uani 1 1 d . A .
N4 N 0.8108(16) 0.9686(12) 0.1546(11) 0.059(6) Uani 1 1 d . A .
N5 N 0.4473(14) 0.4186(9) 0.2981(10) 0.043(4) Uani 1 1 d . A .
N6 N 0.6500(17) 0.3785(12) 0.1861(11) 0.067(6) Uani 1 1 d . A .
N7 N 0.4333(13) 0.5293(11) 0.1601(11) 0.069(5) Uani 1 1 d DU B .
N8 N 0.3542(13) 0.5091(12) 0.1618(12) 0.074(5) Uani 1 1 d DU . .
N9 N 0.2786(16) 0.4851(14) 0.1612(13) 0.092(6) Uani 1 1 d DU B .
N10 N 0.5557(14) 0.8244(8) 0.2213(10) 0.053(4) Uani 1 1 d DU . .
N11 N 0.5543(13) 0.8956(7) 0.2113(10) 0.049(4) Uani 1 1 d DU A .
N12 N 0.5570(13) 0.9661(8) 0.2044(10) 0.047(4) Uani 1 1 d DU . .
N13 N 1.0000(10) 0.8391(8) 0.0233(8) 0.026(3) Uani 1 1 d DU B .
N14 N 1.0866(12) 0.7982(10) 0.0230(10) 0.056(3) Uani 1 1 d DU . .
N15 N 1.1772(15) 0.7490(13) 0.0121(13) 0.093(5) Uani 1 1 d DU B .
N16 N 0.208(3) 1.002(2) 0.4607(12) 0.066(4) Uani 0.57 1 d PDU A 1
N17 N 0.217(3) 0.970(2) 0.5147(14) 0.078(5) Uani 0.57 1 d PDU A 1
N18 N 0.192(4) 0.943(3) 0.5706(16) 0.110(9) Uani 0.57 1 d PDU A 1
N16A N 0.200(3) 1.011(3) 0.4560(19) 0.068(5) Uani 0.43 1 d PDU A 2
N17A N 0.136(3) 1.076(2) 0.445(3) 0.071(5) Uani 0.43 1 d PDU A 2
N18A N 0.073(3) 1.142(2) 0.434(3) 0.068(9) Uani 0.43 1 d PDU A 2
N19 N 0.6727(6) 0.4538(9) 0.335(2) 0.088(5) Uani 0.55 1 d PDU B 1
N20 N 0.740(2) 0.3878(13) 0.337(2) 0.091(5) Uani 0.55 1 d PDU B 1
N21 N 0.800(3) 0.3208(15) 0.351(2) 0.109(7) Uani 0.55 1 d PDU B 1
N19A N 0.6299(3) 0.4657(19) 0.347(2) 0.088(5) Uani 0.45 1 d PDU B 2
N20A N 0.7156(18) 0.423(3) 0.360(2) 0.090(5) Uani 0.45 1 d PDU B 2
N21A N 0.792(3) 0.383(3) 0.385(3) 0.105(8) Uani 0.45 1 d PDU B 2
O1 O 0.2519(10) 0.7899(7) 0.2349(7) 0.035(3) Uani 1 1 d . . .
O2 O 0.3030(11) 0.8983(7) 0.2977(6) 0.033(3) Uani 1 1 d . A .
O3 O 0.4496(12) 0.8412(8) 0.3817(7) 0.043(3) Uani 1 1 d . A .
O4 O 0.5033(12) 0.6815(8) 0.4340(7) 0.051(4) Uani 1 1 d . . .
O5 O 0.6631(11) 0.6687(8) 0.0430(7) 0.044(4) Uani 1 1 d . . .
O6 O 0.7249(10) 0.7979(7) 0.0713(7) 0.034(3) Uani 1 1 d . A .
O7 O 0.8167(10) 0.7872(8) 0.1834(7) 0.040(3) Uani 1 1 d . A .
O8 O 0.8597(12) 0.6470(8) 0.2660(8) 0.055(4) Uani 1 1 d . . .
O9 O 0.2566(12) 0.7335(8) 0.4076(7) 0.044(4) Uani 1 1 d . . .
O10 O 0.3879(11) 0.6088(7) 0.3218(7) 0.037(3) Uani 1 1 d . A .
O11 O 0.7362(10) 0.5357(7) 0.1696(8) 0.043(4) Uani 1 1 d . A .
O12 O 0.9148(10) 0.5927(8) 0.1163(7) 0.043(4) Uani 1 1 d . . .
O13 O 0.5117(10) 0.6732(7) 0.1891(7) 0.034(3) Uani 1 1 d . A .
H13 H 0.4684 0.6877 0.1489 0.041 Uiso 1 1 calc R . .
O14 O 0.6161(11) 0.6446(7) 0.2878(6) 0.036(3) Uani 1 1 d . A .
H14 H 0.6594 0.6305 0.3280 0.043 Uiso 1 1 calc R . .
C1 C 0.2101(17) 0.7282(14) 0.2085(13) 0.059(7) Uani 1 1 d . A .
H1A H 0.1450 0.7605 0.1849 0.089 Uiso 1 1 calc R . .
H1B H 0.1836 0.6910 0.2487 0.089 Uiso 1 1 calc R . .
H1C H 0.2736 0.6915 0.1741 0.089 Uiso 1 1 calc R . .
C2 C 0.2074(14) 0.8792(12) 0.2123(12) 0.042(6) Uani 1 1 d . A .
C3 C 0.1370(16) 0.9087(12) 0.1588(10) 0.038(5) Uani 1 1 d . . .
H3 H 0.1179 0.8687 0.1354 0.045 Uiso 1 1 calc R A .
C4 C 0.0975(16) 1.0000(14) 0.1425(13) 0.055(6) Uani 1 1 d . A .
H4A H 0.0481 1.0216 0.1086 0.066 Uiso 1 1 calc R . .
C5 C 0.1278(19) 1.0581(14) 0.1737(12) 0.053(6) Uani 1 1 d . . .
H5A H 0.0986 1.1191 0.1618 0.064 Uiso 1 1 calc R A .
C6 C 0.2031(18) 1.0278(13) 0.2242(12) 0.050(6) Uani 1 1 d . A .
C7 C 0.2387(14) 0.9354(12) 0.2499(11) 0.034(5) Uani 1 1 d . . .
C8 C 0.2453(19) 1.0920(13) 0.2540(14) 0.058(7) Uani 1 1 d . . .
H8A H 0.2231 1.1507 0.2345 0.070 Uiso 1 1 calc R A .
C9 C 0.3455(18) 1.1444(12) 0.3218(12) 0.049(5) Uani 1 1 d U . .
H9A H 0.2922 1.1721 0.3653 0.059 Uiso 1 1 calc R A .
H9B H 0.3460 1.1902 0.2824 0.059 Uiso 1 1 calc R . .
C10 C 0.4684(19) 1.1007(11) 0.3361(13) 0.059(7) Uani 1 1 d . A .
H10A H 0.5260 1.0942 0.2902 0.071 Uiso 1 1 calc R . .
H10B H 0.4866 1.1376 0.3663 0.071 Uiso 1 1 calc R . .
C11 C 0.5618(19) 0.9715(14) 0.4029(12) 0.053(6) Uani 1 1 d . . .
H11A H 0.6137 1.0019 0.4071 0.064 Uiso 1 1 calc R A .
C12 C 0.5887(18) 0.8777(12) 0.4325(11) 0.044(5) Uani 1 1 d . A .
C13 C 0.6796(18) 0.8459(14) 0.4747(12) 0.050(6) Uani 1 1 d . . .
H13A H 0.7173 0.8847 0.4841 0.060 Uiso 1 1 calc R A .
C14 C 0.7112(18) 0.7599(14) 0.5009(13) 0.056(6) Uani 1 1 d . A .
H14A H 0.7753 0.7383 0.5245 0.067 Uiso 1 1 calc R . .
C15 C 0.6495(19) 0.7042(16) 0.4930(11) 0.056(6) Uani 1 1 d . . .
H15B H 0.6649 0.6472 0.5162 0.068 Uiso 1 1 calc R A .
C16 C 0.5646(16) 0.7337(12) 0.4504(10) 0.037(5) Uani 1 1 d . A .
C17 C 0.5319(19) 0.8206(14) 0.4220(11) 0.045(5) Uani 1 1 d . . .
C18 C 0.514(3) 0.5975(17) 0.4747(14) 0.094(9) Uani 1 1 d . A .
H18A H 0.5438 0.5973 0.5176 0.141 Uiso 1 1 calc R . .
H18B H 0.5672 0.5500 0.4449 0.141 Uiso 1 1 calc R . .
H18C H 0.4365 0.5888 0.4889 0.141 Uiso 1 1 calc R . .
C19 C 0.638(2) 0.5917(13) 0.0207(13) 0.064(7) Uani 1 1 d . A .
H19A H 0.6256 0.6030 -0.0287 0.096 Uiso 1 1 calc R . .
H19B H 0.5677 0.5835 0.0527 0.096 Uiso 1 1 calc R . .
H19C H 0.7044 0.5386 0.0237 0.096 Uiso 1 1 calc R . .
C20 C 0.6300(16) 0.7482(14) -0.0007(11) 0.043(5) Uani 1 1 d . A .
C21 C 0.5805(18) 0.7568(16) -0.0588(11) 0.057(6) Uani 1 1 d . . .
H21A H 0.5618 0.7094 -0.0723 0.068 Uiso 1 1 calc R A .
C22 C 0.5579(18) 0.8380(16) -0.0983(11) 0.058(7) Uani 1 1 d . A .
H22A H 0.5209 0.8452 -0.1378 0.069 Uiso 1 1 calc R . .
C23 C 0.5872(17) 0.9079(15) -0.0821(12) 0.050(6) Uani 1 1 d . . .
H23A H 0.5724 0.9614 -0.1106 0.061 Uiso 1 1 calc R A .
C24 C 0.6401(17) 0.8975(12) -0.0217(11) 0.041(5) Uani 1 1 d . A .
C25 C 0.6718(15) 0.8130(11) 0.0168(10) 0.031(5) Uani 1 1 d . . .
C26 C 0.6670(18) 0.9785(14) -0.0083(13) 0.054(6) Uani 1 1 d . . .
H26A H 0.6336 1.0328 -0.0324 0.065 Uiso 1 1 calc R A .
C27 C 0.763(2) 1.0556(14) 0.0432(14) 0.067(7) Uani 1 1 d . . .
H27A H 0.7048 1.1086 0.0273 0.080 Uiso 1 1 calc R A .
H27B H 0.8413 1.0532 0.0139 0.080 Uiso 1 1 calc R . .
C28 C 0.7628(18) 1.0582(13) 0.1241(13) 0.055(6) Uani 1 1 d . A .
H28A H 0.8104 1.0948 0.1296 0.066 Uiso 1 1 calc R . .
H28B H 0.6819 1.0849 0.1503 0.066 Uiso 1 1 calc R . .
C29 C 0.8346(17) 0.9589(15) 0.2139(17) 0.070(8) Uani 1 1 d . . .
H29A H 0.8289 1.0102 0.2355 0.084 Uiso 1 1 calc R B .
C30 C 0.8731(16) 0.8705(12) 0.2572(11) 0.035(5) Uani 1 1 d . A .
C31 C 0.9189(16) 0.8672(16) 0.3169(14) 0.061(7) Uani 1 1 d . . .
H31A H 0.9312 0.9187 0.3277 0.073 Uiso 1 1 calc R B .
C32 C 0.948(2) 0.7927(17) 0.3616(13) 0.071(8) Uani 1 1 d . A .
H32A H 0.9785 0.7932 0.4025 0.086 Uiso 1 1 calc R . .
C33 C 0.930(2) 0.7170(16) 0.3452(14) 0.068(7) Uani 1 1 d . . .
H33A H 0.9496 0.6646 0.3747 0.081 Uiso 1 1 calc R A .
C34 C 0.8854(17) 0.7197(13) 0.2858(12) 0.047(6) Uani 1 1 d . A .
C35 C 0.8578(14) 0.7950(12) 0.2390(11) 0.032(5) Uani 1 1 d . . .
C36 C 0.908(2) 0.5583(14) 0.3003(15) 0.085(9) Uani 1 1 d . A .
H36A H 0.9602 0.5609 0.3306 0.128 Uiso 1 1 calc R . .
H36B H 0.9510 0.5167 0.2630 0.128 Uiso 1 1 calc R . .
H36C H 0.8433 0.5391 0.3297 0.128 Uiso 1 1 calc R . .
C37 C 0.203(2) 0.7946(18) 0.4644(13) 0.083(9) Uani 1 1 d . A .
H37A H 0.1422 0.7758 0.4982 0.125 Uiso 1 1 calc R . .
H37B H 0.1690 0.8534 0.4436 0.125 Uiso 1 1 calc R . .
H37C H 0.2630 0.7958 0.4898 0.125 Uiso 1 1 calc R . .
C38 C 0.2251(16) 0.6587(14) 0.4191(11) 0.043(5) Uani 1 1 d . A .
C39 C 0.1351(17) 0.6451(12) 0.4700(12) 0.047(6) Uani 1 1 d . . .
H39A H 0.0910 0.6890 0.5029 0.056 Uiso 1 1 calc R A .
C40 C 0.1065(16) 0.5677(13) 0.4748(14) 0.058(7) Uani 1 1 d . A .
H40A H 0.0432 0.5594 0.5106 0.069 Uiso 1 1 calc R . .
C41 C 0.1692(17) 0.5041(14) 0.4280(13) 0.056(7) Uani 1 1 d . . .
H41A H 0.1467 0.4531 0.4291 0.067 Uiso 1 1 calc R A .
C42 C 0.2690(15) 0.5145(12) 0.3774(11) 0.040(5) Uani 1 1 d . A .
C43 C 0.3005(18) 0.5932(14) 0.3698(12) 0.047(6) Uani 1 1 d . . .
C44 C 0.346(2) 0.4316(14) 0.3383(12) 0.053(6) Uani 1 1 d . . .
H44A H 0.3151 0.3842 0.3449 0.064 Uiso 1 1 calc R A .
C45 C 0.499(2) 0.3326(13) 0.2713(14) 0.070(8) Uani 1 1 d . . .
H45A H 0.4366 0.3066 0.2731 0.084 Uiso 1 1 calc R A .
H45B H 0.5504 0.2956 0.3036 0.084 Uiso 1 1 calc R . .
C46 C 0.5735(19) 0.3288(14) 0.1927(17) 0.085(10) Uani 1 1 d . A .
H46A H 0.6187 0.2672 0.1819 0.102 Uiso 1 1 calc R . .
H46B H 0.5210 0.3527 0.1581 0.102 Uiso 1 1 calc R . .
C47 C 0.756(2) 0.3421(12) 0.1566(14) 0.062(7) Uani 1 1 d . . .
H47A H 0.7759 0.2828 0.1451 0.075 Uiso 1 1 calc R B .
C48 C 0.8528(17) 0.3842(13) 0.1381(11) 0.044(5) Uani 1 1 d . A .
C49 C 0.9667(18) 0.3249(16) 0.1035(15) 0.074(8) Uani 1 1 d . . .
H49A H 0.9765 0.2650 0.0985 0.089 Uiso 1 1 calc R B .
C50 C 1.062(2) 0.3607(17) 0.0777(16) 0.085(9) Uani 1 1 d . A .
H50 H 1.1357 0.3240 0.0543 0.102 Uiso 1 1 calc R . .
C51 C 1.050(2) 0.4464(16) 0.0861(17) 0.087(9) Uani 1 1 d . . .
H51A H 1.1163 0.4663 0.0740 0.104 Uiso 1 1 calc R A .
C52 C 0.9363(16) 0.5069(12) 0.1132(12) 0.044(6) Uani 1 1 d . A .
C53 C 0.834(2) 0.4751(14) 0.1414(12) 0.054(6) Uani 1 1 d . . .
C54 C 1.0175(19) 0.6245(14) 0.1018(14) 0.066(7) Uani 1 1 d . A .
H54A H 1.0876 0.5775 0.0823 0.100 Uiso 1 1 calc R . .
H54B H 1.0269 0.6421 0.1465 0.100 Uiso 1 1 calc R . .
H54C H 1.0061 0.6750 0.0670 0.100 Uiso 1 1 calc R . .

loop_
_atom_site_aniso_label
_atom_site_aniso_U_11
_atom_site_aniso_U_22
_atom_site_aniso_U_33
_atom_site_aniso_U_23
_atom_site_aniso_U_13
_atom_site_aniso_U_12
Eu1 0.0230(5) 0.0271(5) 0.0456(7) 0.0016(4) -0.0070(5) -0.0098(4)
Eu2 0.0340(6) 0.0256(5) 0.0531(7) -0.0032(5) -0.0040(5) -0.0155(4)
Eu3 0.0312(6) 0.0260(5) 0.0391(6) -0.0013(4) -0.0045(5) -0.0158(4)
Zn1 0.0308(12) 0.0343(12) 0.0602(17) 0.0047(11) -0.0079(12) -0.0148(10)
Zn2 0.0535(15) 0.0328(13) 0.0492(16) -0.0047(11) -0.0060(13) -0.0227(11)
N1 0.054(11) 0.041(10) 0.054(12) -0.019(9) -0.016(10) -0.018(9)
N2 0.061(11) 0.039(10) 0.038(11) -0.010(8) -0.009(9) -0.026(9)
N3 0.055(11) 0.051(11) 0.059(13) 0.003(9) -0.010(10) -0.028(9)
N4 0.040(11) 0.054(12) 0.076(15) 0.009(11) -0.018(11) -0.007(9)
N5 0.040(10) 0.026(9) 0.067(13) -0.020(8) -0.007(9) -0.013(8)
N6 0.052(12) 0.063(12) 0.091(16) -0.034(11) -0.005(12) -0.020(10)
N7 0.084(11) 0.057(9) 0.088(10) -0.012(8) -0.039(10) -0.036(8)
N8 0.081(11) 0.067(9) 0.095(10) -0.009(8) -0.036(10) -0.037(8)
N9 0.075(13) 0.107(14) 0.110(14) 0.010(12) -0.041(12) -0.042(11)
N10 0.041(8) 0.038(7) 0.077(10) -0.010(8) 0.013(7) -0.024(7)
N11 0.042(7) 0.033(7) 0.079(9) -0.004(7) 0.006(7) -0.031(7)
N12 0.029(8) 0.034(8) 0.075(11) 0.013(8) 0.001(8) -0.020(7)
N13 0.028(4) 0.023(4) 0.032(4) -0.001(3) 0.000(3) -0.019(3)
N14 0.059(5) 0.049(5) 0.057(5) -0.001(4) 0.003(4) -0.021(4)
N15 0.083(7) 0.085(7) 0.095(7) -0.007(6) -0.005(6) -0.014(6)
N16 0.073(6) 0.064(6) 0.072(6) -0.010(5) -0.018(5) -0.031(5)
N17 0.081(7) 0.075(7) 0.081(7) -0.010(6) -0.014(6) -0.028(6)
N18 0.115(11) 0.104(11) 0.109(12) -0.008(8) -0.018(8) -0.033(8)
N16A 0.073(6) 0.066(6) 0.073(7) -0.010(6) -0.017(5) -0.030(5)
N17A 0.075(7) 0.072(7) 0.073(7) -0.009(6) -0.015(6) -0.028(6)
N18A 0.065(11) 0.069(11) 0.071(11) -0.010(8) -0.005(8) -0.024(8)
N19 0.090(7) 0.091(7) 0.095(7) -0.005(6) -0.025(6) -0.040(6)
N20 0.094(7) 0.094(7) 0.097(7) -0.008(6) -0.027(6) -0.038(5)
N21 0.110(9) 0.106(9) 0.105(9) -0.005(8) -0.024(7) -0.025(7)
N19A 0.093(8) 0.091(8) 0.096(8) -0.005(7) -0.027(7) -0.044(7)
N20A 0.093(8) 0.092(7) 0.097(8) -0.005(7) -0.026(7) -0.040(7)
N21A 0.108(12) 0.104(12) 0.105(12) -0.004(12) -0.028(12) -0.032(11)
O1 0.034(7) 0.032(7) 0.050(9) -0.008(6) -0.012(6) -0.017(6)
O2 0.041(7) 0.024(6) 0.035(8) -0.001(6) -0.011(6) -0.008(6)
O3 0.057(9) 0.045(8) 0.042(9) -0.008(6) -0.018(7) -0.027(7)
O4 0.079(10) 0.044(8) 0.048(9) 0.021(7) -0.027(8) -0.041(7)
O5 0.039(8) 0.054(8) 0.056(9) -0.002(7) -0.019(7) -0.030(7)
O6 0.031(7) 0.026(6) 0.047(8) 0.015(6) -0.014(6) -0.013(5)
O7 0.031(7) 0.043(8) 0.047(9) 0.003(7) -0.013(7) -0.011(6)
O8 0.062(9) 0.040(8) 0.078(11) 0.017(7) -0.048(8) -0.020(7)
O9 0.066(9) 0.051(8) 0.025(8) -0.006(6) -0.001(7) -0.037(7)
O10 0.040(8) 0.035(7) 0.040(8) -0.015(6) -0.008(7) -0.013(6)
O11 0.016(7) 0.025(7) 0.080(11) -0.010(7) 0.000(7) 0.002(5)
O12 0.025(7) 0.032(7) 0.071(10) -0.002(7) -0.005(7) -0.011(6)
O13 0.031(7) 0.030(7) 0.042(8) -0.006(6) -0.006(6) -0.010(5)
O14 0.052(8) 0.031(7) 0.032(8) 0.010(6) -0.015(6) -0.021(6)
C1 0.035(12) 0.060(14) 0.094(19) -0.004(13) -0.023(13) -0.023(11)
C2 0.009(9) 0.039(11) 0.078(16) -0.002(11) -0.004(10) -0.014(8)
C3 0.042(12) 0.043(12) 0.037(12) -0.001(9) -0.009(10) -0.025(10)
C4 0.026(11) 0.059(14) 0.079(17) 0.019(13) -0.029(11) -0.009(10)
C5 0.060(15) 0.048(13) 0.052(15) -0.004(11) -0.015(12) -0.015(12)
C6 0.044(13) 0.045(13) 0.060(15) -0.031(11) -0.008(12) -0.005(10)
C7 0.011(9) 0.042(11) 0.049(13) -0.007(10) 0.003(9) -0.013(8)
C8 0.046(14) 0.025(11) 0.082(19) -0.006(12) 0.020(13) -0.004(10)
C9 0.062(9) 0.038(8) 0.056(9) -0.018(7) -0.008(7) -0.022(7)
C10 0.061(15) 0.019(10) 0.094(19) -0.002(11) 0.002(14) -0.020(10)
C11 0.063(14) 0.062(14) 0.058(16) -0.035(12) 0.015(12) -0.056(12)
C12 0.046(13) 0.033(11) 0.051(14) -0.018(10) 0.005(11) -0.015(10)
C13 0.056(13) 0.057(13) 0.062(15) -0.027(12) -0.012(12) -0.042(11)
C14 0.041(13) 0.054(14) 0.078(18) -0.010(13) -0.023(12) -0.010(11)
C15 0.052(14) 0.086(17) 0.020(12) -0.018(12) 0.014(11) -0.015(13)
C16 0.035(11) 0.035(11) 0.041(13) 0.010(9) -0.016(10) -0.008(9)
C17 0.059(14) 0.062(14) 0.027(12) -0.014(10) -0.002(11) -0.035(12)
C18 0.14(2) 0.11(2) 0.08(2) 0.046(16) -0.070(18) -0.087(19)
C19 0.062(16) 0.047(14) 0.067(17) 0.001(12) 0.012(13) -0.014(12)
C20 0.023(10) 0.069(14) 0.043(13) 0.002(11) -0.004(10) -0.026(10)
C21 0.051(13) 0.102(18) 0.037(14) -0.008(13) -0.018(11) -0.043(13)
C22 0.041(13) 0.088(18) 0.026(12) 0.013(12) -0.017(10) 0.006(13)
C23 0.031(11) 0.070(15) 0.051(15) 0.016(12) -0.019(11) -0.018(11)
C24 0.037(11) 0.044(12) 0.044(13) 0.003(10) -0.004(10) -0.019(9)
C25 0.027(10) 0.036(11) 0.025(11) 0.006(9) 0.000(9) -0.009(9)
C26 0.031(12) 0.056(14) 0.070(17) 0.010(12) -0.006(12) -0.013(11)
C27 0.068(16) 0.051(14) 0.08(2) -0.003(13) 0.000(15) -0.034(12)
C28 0.035(12) 0.042(13) 0.083(19) -0.004(12) -0.004(12) -0.009(10)
C29 0.016(11) 0.044(14) 0.13(3) -0.022(16) 0.009(14) 0.002(10)
C30 0.029(10) 0.039(11) 0.040(13) -0.011(9) -0.006(9) -0.014(9)
C31 0.020(11) 0.078(17) 0.09(2) -0.025(15) -0.006(12) -0.017(11)
C32 0.088(19) 0.075(18) 0.058(16) -0.017(14) -0.057(15) 0.000(15)
C33 0.077(17) 0.064(16) 0.074(18) -0.001(14) -0.049(15) -0.016(13)
C34 0.030(11) 0.048(13) 0.065(16) -0.018(12) -0.001(11) -0.016(10)
C35 0.013(9) 0.036(11) 0.043(13) -0.006(10) 0.001(9) -0.006(8)
C36 0.098(19) 0.061(15) 0.13(2) 0.034(15) -0.080(18) -0.050(14)
C37 0.09(2) 0.12(2) 0.055(17) -0.047(16) 0.000(15) -0.051(17)
C38 0.018(10) 0.063(14) 0.053(14) -0.001(12) -0.018(10) -0.011(10)
C39 0.032(12) 0.036(12) 0.065(16) -0.007(11) 0.002(11) -0.007(9)
C40 0.019(11) 0.040(13) 0.11(2) -0.012(13) 0.010(12) -0.013(10)
C41 0.030(12) 0.042(12) 0.095(19) 0.014(13) -0.010(12) -0.020(10)
C42 0.026(10) 0.031(10) 0.067(15) 0.011(10) -0.010(10) -0.019(9)
C43 0.041(12) 0.055(13) 0.050(14) 0.025(11) -0.008(11) -0.031(11)
C44 0.070(15) 0.054(13) 0.060(16) 0.016(12) -0.029(13) -0.048(12)
C45 0.066(16) 0.040(13) 0.11(2) -0.008(14) 0.011(16) -0.037(12)
C46 0.040(14) 0.041(13) 0.19(3) -0.057(17) -0.011(17) -0.018(11)
C47 0.056(15) 0.018(10) 0.11(2) -0.020(12) 0.002(15) -0.013(10)
C48 0.039(12) 0.041(12) 0.051(14) 0.000(10) -0.018(11) -0.005(10)
C49 0.023(12) 0.070(16) 0.12(2) 0.003(15) -0.023(14) -0.001(11)
C50 0.043(15) 0.074(19) 0.12(2) -0.009(17) -0.021(16) 0.013(14)
C51 0.046(15) 0.058(17) 0.15(3) -0.016(17) -0.006(17) -0.015(13)
C52 0.027(11) 0.035(12) 0.065(15) 0.004(10) -0.009(10) -0.007(9)
C53 0.081(17) 0.044(13) 0.042(14) -0.018(11) -0.018(13) -0.019(12)
C54 0.049(14) 0.060(14) 0.10(2) -0.019(14) 0.009(14) -0.037(12)

loop_
_atom_type_symbol
_atom_type_description
_atom_type_scat_dispersion_real
_atom_type_scat_dispersion_imag
_atom_type_scat_source
C C 0.0033 0.0016 'International Tables Vol C Tables 4.2.6.8 and 6.1.1.4'
H H 0.0000 0.0000 'International Tables Vol C Tables 4.2.6.8 and 6.1.1.4'
N N 0.0061 0.0033 'International Tables Vol C Tables 4.2.6.8 and 6.1.1.4'
O O 0.0106 0.0060 'International Tables Vol C Tables 4.2.6.8 and 6.1.1.4'
Zn Zn 0.2839 1.4301 'International Tables Vol C Tables 4.2.6.8 and 6.1.1.4'
Eu Eu -0.1578 3.6682 'International Tables Vol C Tables 4.2.6.8 and 6.1.1.4'

loop_
_geom_angle_atom_site_label_1
_geom_angle_atom_site_label_2
_geom_angle_atom_site_label_3
_geom_angle
_geom_angle_site_symmetry_1
_geom_angle_site_symmetry_3
_geom_angle_publ_flag
O11 Eu1 O6 130.5(5) . . ?
O11 Eu1 O14 72.8(4) . . ?
O6 Eu1 O14 152.0(4) . . ?
O11 Eu1 O7 139.5(4) . . ?
O6 Eu1 O7 65.0(4) . . ?
O14 Eu1 O7 109.2(4) . . ?
O11 Eu1 O13 73.2(4) . . ?
O6 Eu1 O13 107.7(4) . . ?
O14 Eu1 O13 59.7(4) . . ?
O7 Eu1 O13 144.3(4) . . ?
O11 Eu1 N10 138.5(4) . . ?
O6 Eu1 N10 78.7(5) . . ?
O14 Eu1 N10 73.4(4) . . ?
O7 Eu1 N10 74.9(4) . . ?
O13 Eu1 N10 69.4(4) . . ?
O11 Eu1 O12 63.4(4) . . ?
O6 Eu1 O12 89.4(4) . . ?
O14 Eu1 O12 117.7(4) . . ?
O7 Eu1 O12 82.1(4) . . ?
O13 Eu1 O12 133.6(4) . . ?
N10 Eu1 O12 156.9(4) . . ?
O11 Eu1 O5 75.0(4) . . ?
O6 Eu1 O5 60.5(4) . . ?
O14 Eu1 O5 126.0(4) . . ?
O7 Eu1 O5 123.4(4) . . ?
O13 Eu1 O5 70.1(4) . . ?
N10 Eu1 O5 107.4(5) . . ?
O12 Eu1 O5 83.0(4) . . ?
O11 Eu1 O8 87.6(4) . . ?
O6 Eu1 O8 120.7(4) . . ?
O14 Eu1 O8 68.7(4) . . ?
O7 Eu1 O8 58.5(4) . . ?
O13 Eu1 O8 128.2(4) . . ?
N10 Eu1 O8 101.7(5) . . ?
O12 Eu1 O8 67.4(4) . . ?
O5 Eu1 O8 150.1(4) . . ?
O11 Eu1 Zn1 145.3(3) . . ?
O6 Eu1 Zn1 32.5(3) . . ?
O14 Eu1 Zn1 137.0(3) . . ?
O7 Eu1 Zn1 32.6(3) . . ?
O13 Eu1 Zn1 132.6(3) . . ?
N10 Eu1 Zn1 75.9(3) . . ?
O12 Eu1 Zn1 83.5(3) . . ?
O5 Eu1 Zn1 91.6(3) . . ?
O8 Eu1 Zn1 89.2(3) . . ?
O11 Eu1 Eu2 39.2(3) . . ?
O6 Eu1 Eu2 143.1(3) . . ?
O14 Eu1 Eu2 43.1(3) . . ?
O7 Eu1 Eu2 150.7(3) . . ?
O13 Eu1 Eu2 41.1(3) . . ?
N10 Eu1 Eu2 99.4(3) . . ?
O12 Eu1 Eu2 101.9(3) . . ?
O5 Eu1 Eu2 85.9(3) . . ?
O8 Eu1 Eu2 95.9(3) . . ?
Zn1 Eu1 Eu2 173.69(5) . . ?
O11 Eu1 Eu3 97.7(3) . . ?
O6 Eu1 Eu3 114.8(3) . . ?
O14 Eu1 Eu3 38.5(3) . . ?
O7 Eu1 Eu3 107.8(3) . . ?
O13 Eu1 Eu3 40.8(3) . . ?
N10 Eu1 Eu3 41.3(3) . . ?
O12 Eu1 Eu3 155.8(3) . . ?
O5 Eu1 Eu3 107.7(3) . . ?
O8 Eu1 Eu3 98.4(3) . . ?
Zn1 Eu1 Eu3 117.01(5) . . ?
Eu2 Eu1 Eu3 58.60(3) . . ?
N19A Eu2 O11 99.1(5) . . ?
N19A Eu2 O10 87.3(6) . . ?
O11 Eu2 O10 142.4(4) . . ?
N19A Eu2 N19 12.1(8) . . ?
O11 Eu2 N19 87.7(6) . . ?
O10 Eu2 N19 98.8(7) . . ?
N19A Eu2 O13 133.4(9) . . ?
O11 Eu2 O13 74.6(4) . . ?
O10 Eu2 O13 74.4(4) . . ?
N19 Eu2 O13 133.7(5) . . ?
N19A Eu2 N7 149.2(8) . . ?
O11 Eu2 N7 103.7(6) . . ?
O10 Eu2 N7 87.1(5) . . ?
N19 Eu2 N7 152.8(6) . . ?
O13 Eu2 N7 73.5(5) . . ?
N19A Eu2 O14 75.0(9) . . ?
O11 Eu2 O14 71.6(4) . . ?
O10 Eu2 O14 74.6(4) . . ?
N19 Eu2 O14 74.9(5) . . ?
O13 Eu2 O14 59.1(4) . . ?
N7 Eu2 O14 132.0(5) . . ?
N19A Eu2 N5 76.0(7) . . ?
O11 Eu2 N5 142.9(4) . . ?
O10 Eu2 N5 74.6(5) . . ?
N19 Eu2 N5 82.7(5) . . ?
O13 Eu2 N5 135.1(4) . . ?
N7 Eu2 N5 73.3(6) . . ?
O14 Eu2 N5 138.2(5) . . ?
N19A Eu2 N6 91.7(9) . . ?
O11 Eu2 N6 75.4(5) . . ?
O10 Eu2 N6 141.7(5) . . ?
N19 Eu2 N6 84.8(8) . . ?
O13 Eu2 N6 128.8(6) . . ?
N7 Eu2 N6 74.6(6) . . ?
O14 Eu2 N6 141.6(5) . . ?
N5 Eu2 N6 68.1(6) . . ?
N19A Eu2 N20A 14.0(7) . . ?
O11 Eu2 N20A 86.6(7) . . ?
O10 Eu2 N20A 101.1(7) . . ?
N19 Eu2 N20A 2.6(11) . . ?
O13 Eu2 N20A 135.4(9) . . ?
N7 Eu2 N20A 151.1(10) . . ?
O14 Eu2 N20A 76.8(9) . . ?
N5 Eu2 N20A 82.2(9) . . ?
N6 Eu2 N20A 82.3(10) . . ?
N19A Eu2 Eu3 96.8(8) . . ?
O11 Eu2 Eu3 101.8(3) . . ?
O10 Eu2 Eu3 40.6(3) . . ?
N19 Eu2 Eu3 103.3(6) . . ?
O13 Eu2 Eu3 43.0(3) . . ?
N7 Eu2 Eu3 98.5(4) . . ?
O14 Eu2 Eu3 41.2(3) . . ?
N5 Eu2 Eu3 115.3(3) . . ?
N6 Eu2 Eu3 171.4(5) . . ?
N20A Eu2 Eu3 105.8(8) . . ?
N19A Eu2 Eu1 105.5(6) . . ?
O11 Eu2 Eu1 39.8(3) . . ?
O10 Eu2 Eu1 102.8(3) . . ?
N19 Eu2 Eu1 99.3(3) . . ?
O13 Eu2 Eu1 42.0(3) . . ?
N7 Eu2 Eu1 105.2(4) . . ?
O14 Eu2 Eu1 41.1(3) . . ?
N5 Eu2 Eu1 177.0(3) . . ?
N6 Eu2 Eu1 114.3(5) . . ?
N20A Eu2 Eu1 99.9(8) . . ?
Eu3 Eu2 Eu1 62.13(3) . . ?
O2 Eu3 O3 65.3(4) . . ?
O2 Eu3 O10 135.3(4) . . ?
O3 Eu3 O10 133.5(4) . . ?
O2 Eu3 O14 148.2(4) . . ?
O3 Eu3 O14 97.6(4) . . ?
O10 Eu3 O14 76.2(4) . . ?
O2 Eu3 O13 117.9(4) . . ?
O3 Eu3 O13 143.3(4) . . ?
O10 Eu3 O13 72.7(4) . . ?
O14 Eu3 O13 59.6(4) . . ?
O2 Eu3 N10 76.6(4) . . ?
O3 Eu3 N10 77.4(5) . . ?
O10 Eu3 N10 139.4(4) . . ?
O14 Eu3 N10 73.4(4) . . ?
O13 Eu3 N10 68.9(4) . . ?
O2 Eu3 O9 83.7(4) . . ?
O3 Eu3 O9 83.9(4) . . ?
O10 Eu3 O9 63.6(4) . . ?
O14 Eu3 O9 122.7(4) . . ?
O13 Eu3 O9 132.1(4) . . ?
N10 Eu3 O9 157.1(4) . . ?
O2 Eu3 O1 61.4(4) . . ?
O3 Eu3 O1 125.6(4) . . ?
O10 Eu3 O1 82.6(4) . . ?
O14 Eu3 O1 134.2(4) . . ?
O13 Eu3 O1 75.5(4) . . ?
N10 Eu3 O1 99.9(5) . . ?
O9 Eu3 O1 80.3(4) . . ?
O2 Eu3 O4 117.9(4) . . ?
O3 Eu3 O4 58.0(4) . . ?
O10 Eu3 O4 78.5(4) . . ?
O14 Eu3 O4 65.4(4) . . ?
O13 Eu3 O4 122.2(4) . . ?
N10 Eu3 O4 111.5(5) . . ?
O9 Eu3 O4 67.8(4) . . ?
O1 Eu3 O4 147.7(4) . . ?
O2 Eu3 Zn2 32.9(3) . . ?
O3 Eu3 Zn2 32.5(3) . . ?
O10 Eu3 Zn2 146.9(3) . . ?
O14 Eu3 Zn2 125.1(3) . . ?
O13 Eu3 Zn2 138.4(3) . . ?
N10 Eu3 Zn2 73.7(3) . . ?
O9 Eu3 Zn2 83.4(3) . . ?
O1 Eu3 Zn2 93.9(3) . . ?
O4 Eu3 Zn2 88.0(3) . . ?
O2 Eu3 Eu2 156.0(3) . . ?
O3 Eu3 Eu2 137.8(3) . . ?
O10 Eu3 Eu2 40.1(3) . . ?
O14 Eu3 Eu2 43.5(3) . . ?
O13 Eu3 Eu2 41.6(3) . . ?
N10 Eu3 Eu2 99.8(3) . . ?
O9 Eu3 Eu2 102.9(3) . . ?
O1 Eu3 Eu2 96.5(3) . . ?
O4 Eu3 Eu2 85.7(3) . . ?
Zn2 Eu3 Eu2 168.63(5) . . ?
O2 Eu3 Eu1 116.1(3) . . ?
O3 Eu3 Eu1 103.5(3) . . ?
O10 Eu3 Eu1 99.4(3) . . ?
O14 Eu3 Eu1 38.8(3) . . ?
O13 Eu3 Eu1 40.4(3) . . ?
N10 Eu3 Eu1 41.1(3) . . ?
O9 Eu3 Eu1 160.2(3) . . ?
O1 Eu3 Eu1 108.7(3) . . ?
O4 Eu3 Eu1 100.2(3) . . ?
Zn2 Eu3 Eu1 112.77(5) . . ?
Eu2 Eu3 Eu1 59.27(3) . . ?
O7 Zn1 O6 78.9(5) . . ?
O7 Zn1 N3 145.2(6) . . ?
O6 Zn1 N3 89.3(6) . . ?
O7 Zn1 N4 88.7(7) . . ?
O6 Zn1 N4 139.6(6) . . ?
N3 Zn1 N4 79.4(7) . . ?
O7 Zn1 N13 113.8(5) . . ?
O6 Zn1 N13 114.3(5) . . ?
N3 Zn1 N13 100.8(6) . . ?
N4 Zn1 N13 105.9(6) . . ?
O7 Zn1 Eu1 39.7(4) . . ?
O6 Zn1 Eu1 39.3(3) . . ?
N3 Zn1 Eu1 122.7(5) . . ?
N4 Zn1 Eu1 120.1(6) . . ?
N13 Zn1 Eu1 119.9(3) . . ?
N1 Zn2 O3 147.9(6) . . ?
N1 Zn2 O2 91.1(6) . . ?
O3 Zn2 O2 77.4(5) . . ?
N1 Zn2 N2 79.2(7) . . ?
O3 Zn2 N2 89.9(6) . . ?
O2 Zn2 N2 138.8(6) . . ?
N1 Zn2 N16 102.3(9) . . ?
O3 Zn2 N16 109.7(9) . . ?
O2 Zn2 N16 112.9(14) . . ?
N2 Zn2 N16 108.3(14) . . ?
N1 Zn2 N16A 97.9(11) . . ?
O3 Zn2 N16A 114.1(10) . . ?
O2 Zn2 N16A 112.0(18) . . ?
N2 Zn2 N16A 109.0(18) . . ?
N16 Zn2 N16A 4.6(13) . . ?
N1 Zn2 Eu3 123.2(5) . . ?
O3 Zn2 Eu3 38.7(4) . . ?
O2 Zn2 Eu3 38.8(3) . . ?
N2 Zn2 Eu3 118.0(5) . . ?
N16 Zn2 Eu3 118.7(12) . . ?
N16A Zn2 Eu3 121.1(15) . . ?
C8 N1 C9 121.0(18) . . ?
C8 N1 Zn2 125.7(14) . . ?
C9 N1 Zn2 112.9(14) . . ?
C11 N2 C10 121.8(18) . . ?
C11 N2 Zn2 123.5(14) . . ?
C10 N2 Zn2 114.7(14) . . ?
C26 N3 C27 119.5(19) . . ?
C26 N3 Zn1 128.6(15) . . ?
C27 N3 Zn1 111.6(15) . . ?
C29 N4 C28 119(2) . . ?
C29 N4 Zn1 125.6(17) . . ?
C28 N4 Zn1 115.3(16) . . ?
C44 N5 C45 114.9(17) . . ?
C44 N5 Eu2 130.2(13) . . ?
C45 N5 Eu2 114.4(13) . . ?
C47 N6 C46 116.1(19) . . ?
C47 N6 Eu2 128.7(15) . . ?
C46 N6 Eu2 114.9(14) . . ?
N8 N7 Eu2 136.6(19) . . ?
N7 N8 N9 176(3) . . ?
N11 N10 Eu1 128.9(13) . . ?
N11 N10 Eu3 133.3(14) . . ?
Eu1 N10 Eu3 97.7(4) . . ?
N10 N11 N12 176(2) . . ?
N14 N13 Zn1 140.3(15) . . ?
N13 N14 N15 168(3) . . ?
N17 N16 Zn2 123(3) . . ?
N16 N17 N18 160(5) . . ?
N17A N16A Zn2 114(3) . . ?
N16A N17A N18A 178(6) . . ?
N20 N19 Eu2 131(3) . . ?
N19 N20 N21 168(4) . . ?
N20A N19A Eu2 136(2) . . ?
N19A N20A N21A 168(4) . . ?
N19A N20A Eu2 29.6(18) . . ?
N21A N20A Eu2 162(3) . . ?
C2 O1 C1 116.6(15) . . ?
C2 O1 Eu3 116.9(10) . . ?
C1 O1 Eu3 125.8(11) . . ?
C7 O2 Zn2 124.1(11) . . ?
C7 O2 Eu3 126.5(11) . . ?
Zn2 O2 Eu3 108.4(5) . . ?
C17 O3 Zn2 123.0(12) . . ?
C17 O3 Eu3 127.5(11) . . ?
Zn2 O3 Eu3 108.9(6) . . ?
C16 O4 C18 116.9(15) . . ?
C16 O4 Eu3 109.8(10) . . ?
C18 O4 Eu3 131.8(12) . . ?
C20 O5 C19 115.0(15) . . ?
C20 O5 Eu1 114.6(11) . . ?
C19 O5 Eu1 128.4(12) . . ?
C25 O6 Zn1 126.0(11) . . ?
C25 O6 Eu1 125.7(11) . . ?
Zn1 O6 Eu1 108.2(5) . . ?
C35 O7 Zn1 122.6(11) . . ?
C35 O7 Eu1 129.5(11) . . ?
Zn1 O7 Eu1 107.8(6) . . ?
C34 O8 C36 119.2(16) . . ?
C34 O8 Eu1 114.8(11) . . ?
C36 O8 Eu1 125.9(12) . . ?
C38 O9 C37 114.9(17) . . ?
C38 O9 Eu3 120.9(12) . . ?
C37 O9 Eu3 123.5(13) . . ?
C43 O10 Eu2 137.2(12) . . ?
C43 O10 Eu3 123.0(12) . . ?
Eu2 O10 Eu3 99.3(5) . . ?
C53 O11 Eu2 132.4(13) . . ?
C53 O11 Eu1 125.9(13) . . ?
Eu2 O11 Eu1 101.0(4) . . ?
C52 O12 C54 116.6(14) . . ?
C52 O12 Eu1 120.1(11) . . ?
C54 O12 Eu1 122.1(11) . . ?
Eu2 O13 Eu1 96.9(4) . . ?
Eu2 O13 Eu3 95.4(4) . . ?
Eu1 O13 Eu3 98.7(4) . . ?
Eu3 O14 Eu1 102.7(4) . . ?
Eu3 O14 Eu2 95.4(4) . . ?
Eu1 O14 Eu2 95.9(4) . . ?
O1 C2 C7 112.0(17) . . ?
O1 C2 C3 123.5(17) . . ?
C7 C2 C3 124.5(17) . . ?
C4 C3 C2 117.1(18) . . ?
C5 C4 C3 122(2) . . ?
C4 C5 C6 120(2) . . ?
C5 C6 C7 121.0(19) . . ?
C5 C6 C8 120(2) . . ?
C7 C6 C8 118.6(19) . . ?
O2 C7 C2 117.2(17) . . ?
O2 C7 C6 128.4(18) . . ?
C2 C7 C6 114.1(18) . . ?
N1 C8 C6 128.1(19) . . ?
N1 C9 C10 107.2(16) . . ?
N2 C10 C9 109.4(17) . . ?
N2 C11 C12 126.7(18) . . ?
C17 C12 C13 118.6(18) . . ?
C17 C12 C11 124(2) . . ?
C13 C12 C11 117.5(18) . . ?
C14 C13 C12 120.2(18) . . ?
C13 C14 C15 121(2) . . ?
C14 C15 C16 119(2) . . ?
C15 C16 C17 121(2) . . ?
C15 C16 O4 124.3(18) . . ?
C17 C16 O4 114.4(16) . . ?
O3 C17 C12 124.1(19) . . ?
O3 C17 C16 115.9(17) . . ?
C12 C17 C16 120(2) . . ?
C21 C20 C25 123(2) . . ?
C21 C20 O5 125(2) . . ?
C25 C20 O5 111.5(16) . . ?
C20 C21 C22 118(2) . . ?
C23 C22 C21 123(2) . . ?
C22 C23 C24 118.3(19) . . ?
C23 C24 C25 119.8(19) . . ?
C23 C24 C26 113.9(18) . . ?
C25 C24 C26 126.0(19) . . ?
O6 C25 C20 119.8(16) . . ?
O6 C25 C24 123.1(17) . . ?
C20 C25 C24 116.7(18) . . ?
N3 C26 C24 121.7(19) . . ?
N3 C27 C28 107.0(18) . . ?
N4 C28 C27 109.9(18) . . ?
N4 C29 C30 126(2) . . ?
C31 C30 C35 119.3(19) . . ?
C31 C30 C29 119(2) . . ?
C35 C30 C29 121(2) . . ?
C30 C31 C32 123(2) . . ?
C31 C32 C33 118(2) . . ?
C34 C33 C32 119(2) . . ?
C33 C34 C35 123(2) . . ?
C33 C34 O8 123(2) . . ?
C35 C34 O8 113.5(19) . . ?
O7 C35 C30 126.6(17) . . ?
O7 C35 C34 116.4(17) . . ?
C30 C35 C34 116.9(19) . . ?
C39 C38 O9 125.8(19) . . ?
C39 C38 C43 123(2) . . ?
O9 C38 C43 111.4(17) . . ?
C38 C39 C40 121(2) . . ?
C41 C40 C39 120(2) . . ?
C40 C41 C42 119.6(19) . . ?
C41 C42 C43 122.1(19) . . ?
C41 C42 C44 114.7(17) . . ?
C43 C42 C44 122.9(18) . . ?
O10 C43 C42 125(2) . . ?
O10 C43 C38 120.8(18) . . ?
C42 C43 C38 114.0(18) . . ?
N5 C44 C42 128.1(18) . . ?
N5 C45 C46 115.2(17) . . ?
N6 C46 C45 109(2) . . ?
N6 C47 C48 126.3(19) . . ?
C53 C48 C49 122(2) . . ?
C53 C48 C47 124.1(18) . . ?
C49 C48 C47 113.5(19) . . ?
C50 C49 C48 118(2) . . ?
C51 C50 C49 121(2) . . ?
C50 C51 C52 121(2) . . ?
O12 C52 C51 124.3(19) . . ?
O12 C52 C53 115.0(16) . . ?
C51 C52 C53 120.7(19) . . ?
O11 C53 C48 128(2) . . ?
O11 C53 C52 115.4(17) . . ?
C48 C53 C52 117.0(19) . . ?

loop_
_geom_bond_atom_site_label_1
_geom_bond_atom_site_label_2
_geom_bond_distance
_geom_bond_site_symmetry_2
_geom_bond_publ_flag
Eu1 O11 2.376(11) . ?
Eu1 O6 2.405(11) . ?
Eu1 O14 2.405(11) . ?
Eu1 O7 2.418(13) . ?
Eu1 O13 2.457(11) . ?
Eu1 N10 2.483(14) . ?
Eu1 O12 2.539(12) . ?
Eu1 O5 2.686(13) . ?
Eu1 O8 2.759(13) . ?
Eu1 Zn1 3.608(2) . ?
Eu1 Eu2 3.6423(14) . ?
Eu1 Eu3 3.7458(14) . ?
Eu2 N19A 2.26(3) . ?
Eu2 O11 2.344(12) . ?
Eu2 O10 2.360(12) . ?
Eu2 N19 2.38(3) . ?
Eu2 O13 2.412(11) . ?
Eu2 N7 2.475(17) . ?
Eu2 O14 2.501(12) . ?
Eu2 N5 2.513(16) . ?
Eu2 N6 2.533(18) . ?
Eu2 N20A 3.16(3) . ?
Eu2 Eu3 3.6169(14) . ?
Eu3 O2 2.359(11) . ?
Eu3 O3 2.360(12) . ?
Eu3 O10 2.387(12) . ?
Eu3 O14 2.391(12) . ?
Eu3 O13 2.479(12) . ?
Eu3 N10 2.492(14) . ?
Eu3 O9 2.535(12) . ?
Eu3 O1 2.580(12) . ?
Eu3 O4 2.828(13) . ?
Eu3 Zn2 3.575(2) . ?
Zn1 O7 2.039(13) . ?
Zn1 O6 2.042(12) . ?
Zn1 N3 2.042(17) . ?
Zn1 N4 2.06(2) . ?
Zn1 N13 2.167(13) . ?
Zn2 N1 1.994(17) . ?
Zn2 O3 2.029(13) . ?
Zn2 O2 2.043(12) . ?
Zn2 N2 2.044(17) . ?
Zn2 N16 2.13(2) . ?
Zn2 N16A 2.14(2) . ?
N1 C8 1.27(3) . ?
N1 C9 1.43(2) . ?
N2 C11 1.27(3) . ?
N2 C10 1.45(2) . ?
N3 C26 1.28(3) . ?
N3 C27 1.47(3) . ?
N4 C29 1.21(3) . ?
N4 C28 1.46(2) . ?
N5 C44 1.26(2) . ?
N5 C45 1.42(2) . ?
N6 C47 1.26(3) . ?
N6 C46 1.39(3) . ?
N7 N8 1.111(9) . ?
N8 N9 1.115(10) . ?
N10 N11 1.126(9) . ?
N11 N12 1.130(9) . ?
N13 N14 1.047(9) . ?
N14 N15 1.121(9) . ?
N16 N17 1.095(10) . ?
N17 N18 1.110(10) . ?
N16A N17A 1.107(10) . ?
N17A N18A 1.112(10) . ?
N19 N20 1.110(8) . ?
N20 N21 1.124(9) . ?
N19A N20A 1.111(8) . ?
N20A N21A 1.122(9) . ?
O1 C2 1.40(2) . ?
O1 C1 1.44(2) . ?
O2 C7 1.30(2) . ?
O3 C17 1.34(2) . ?
O4 C16 1.40(2) . ?
O4 C18 1.45(2) . ?
O5 C20 1.42(2) . ?
O5 C19 1.49(2) . ?
O6 C25 1.30(2) . ?
O7 C35 1.31(2) . ?
O8 C34 1.42(2) . ?
O8 C36 1.47(2) . ?
O9 C38 1.35(2) . ?
O9 C37 1.44(2) . ?
O10 C43 1.31(2) . ?
O11 C53 1.32(2) . ?
O12 C52 1.32(2) . ?
O12 C54 1.46(2) . ?
C2 C7 1.41(3) . ?
C2 C3 1.42(3) . ?
C3 C4 1.40(3) . ?
C4 C5 1.35(3) . ?
C5 C6 1.41(3) . ?
C6 C7 1.45(3) . ?
C6 C8 1.51(3) . ?
C9 C10 1.51(3) . ?
C11 C12 1.49(3) . ?
C12 C17 1.37(3) . ?
C12 C13 1.44(3) . ?
C13 C14 1.36(3) . ?
C14 C15 1.38(3) . ?
C15 C16 1.39(3) . ?
C16 C17 1.39(3) . ?
C20 C21 1.35(3) . ?
C20 C25 1.40(3) . ?
C21 C22 1.39(3) . ?
C22 C23 1.37(3) . ?
C23 C24 1.41(3) . ?
C24 C25 1.43(2) . ?
C24 C26 1.50(3) . ?
C27 C28 1.54(3) . ?
C29 C30 1.53(3) . ?
C30 C31 1.36(3) . ?
C30 C35 1.38(2) . ?
C31 C32 1.37(3) . ?
C32 C33 1.38(3) . ?
C33 C34 1.36(3) . ?
C34 C35 1.40(3) . ?
C38 C39 1.34(3) . ?
C38 C43 1.43(3) . ?
C39 C40 1.38(3) . ?
C40 C41 1.35(3) . ?
C41 C42 1.41(3) . ?
C42 C43 1.42(3) . ?
C42 C44 1.52(3) . ?
C45 C46 1.56(3) . ?
C47 C48 1.51(3) . ?
C48 C53 1.40(3) . ?
C48 C49 1.46(3) . ?
C49 C50 1.43(3) . ?
C50 C51 1.35(3) . ?
C51 C52 1.43(3) . ?
C52 C53 1.46(3) . ?
